data_7100884
loop_
_publ_author_name
'Pitarch Lopez, J.'
'Kampf, H.'
'Heinemann, F. W.'
'Prakash, R.'
'Grohmann, A.'

_publ_section_title
;
A non-heme dinuclear iron(II) complex containing a single, unsupported hydroxo
bridge
;
_journal_name_full 'Chemical Communications'
_journal_paper_doi 10.1039/b517635b
_journal_year 2006
_chemical_formula_moiety 'C17 H31 Fe N7, 2 (C F3 O3 S)'
_chemical_formula_sum 'C19 H31 F6 Fe N7 O6 S2'
_chemical_formula_weight 687.48
_space_group_IT_number 14
_symmetry_cell_setting monoclinic
_symmetry_space_group_name_Hall '-P 2yn'
_symmetry_space_group_name_H-M 'P 1 21/n 1'
_cell_angle_alpha 90.00
_cell_angle_beta 90.774(7)
_cell_angle_gamma 90.00
_cell_formula_units_Z 4
_cell_length_a 10.1099(6)
_cell_length_b 11.2823(9)
_cell_length_c 24.199(3)
_cell_measurement_temperature 100(2)
_cell_volume 2760.0(4)
_diffrn_ambient_temperature 100(2)
_exptl_crystal_density_diffrn 1.654
_cod_original_sg_symbol_Hall -P2yn
_cod_original_sg_symbol_H-M 'P 21/n'
_cod_database_code 7100884

loop_
_symmetry_equiv_pos_as_xyz
'x, y, z'
'-x+1/2, y+1/2, -z+1/2'
'-x, -y, -z'
'x-1/2, -y-1/2, z-1/2'

loop_
_atom_site_label
_atom_site_type_symbol
_atom_site_fract_x
_atom_site_fract_y
_atom_site_fract_z
_atom_site_U_iso_or_equiv
_atom_site_adp_type
_atom_site_occupancy
_atom_site_symmetry_multiplicity
_atom_site_calc_flag
_atom_site_refinement_flags
_atom_site_disorder_assembly
_atom_site_disorder_group
Fe1 Fe 0.04133(3) 0.81971(3) 0.134381(14) 0.00889(8) Uani 1 1 d . . .
N11 N 0.2087(2) 0.73459(18) 0.14205(8) 0.0111(4) Uani 1 1 d . . .
N12 N -0.0446(2) 0.68523(19) 0.09158(8) 0.0119(4) Uani 1 1 d . . .
H12A H -0.0834 0.6352 0.1166 0.014 Uiso 1 1 calc R . .
H12B H -0.1114 0.7168 0.0700 0.014 Uiso 1 1 calc R . .
N13 N 0.0969(2) 0.88161(19) 0.05927(8) 0.0128(4) Uani 1 1 d . . .
H13A H 0.0225 0.9088 0.0410 0.015 Uiso 1 1 calc R . .
H13B H 0.1518 0.9456 0.0649 0.015 Uiso 1 1 calc R . .
N14 N 0.1086(2) 0.96304(19) 0.17698(9) 0.0136(4) Uani 1 1 d . . .
H14A H 0.1416 1.0165 0.1520 0.016 Uiso 1 1 calc R . .
H14B H 0.0376 0.9984 0.1937 0.016 Uiso 1 1 calc R . .
N15 N -0.0151(2) 0.75906(19) 0.20933(8) 0.0122(4) Uani 1 1 d . . .
H15A H -0.0865 0.8033 0.2204 0.015 Uiso 1 1 calc R . .
H15B H -0.0438 0.6822 0.2051 0.015 Uiso 1 1 calc R . .
C11 C 0.2577(2) 0.6701(2) 0.09888(10) 0.0135(5) Uani 1 1 d . . .
C12 C 0.3757(3) 0.6079(2) 0.10420(11) 0.0183(6) Uani 1 1 d . . .
H12C H 0.4072 0.5624 0.0741 0.022 Uiso 1 1 calc R . .
C13 C 0.4476(3) 0.6120(3) 0.15323(12) 0.0216(6) Uani 1 1 d . . .
H13C H 0.5288 0.5701 0.1570 0.026 Uiso 1 1 calc R . .
C14 C 0.3995(3) 0.6779(2) 0.19662(11) 0.0177(5) Uani 1 1 d . . .
H14C H 0.4482 0.6827 0.2304 0.021 Uiso 1 1 calc R . .
C15 C 0.2791(2) 0.7374(2) 0.19071(10) 0.0131(5) Uani 1 1 d . . .
C16 C 0.0408(2) 0.6129(2) 0.05545(11) 0.0141(5) Uani 1 1 d . . .
H16A H -0.0049 0.6009 0.0194 0.017 Uiso 1 1 calc R . .
H16B H 0.0541 0.5340 0.0726 0.017 Uiso 1 1 calc R . .
C17 C 0.1652(3) 0.7968(2) 0.02255(10) 0.0154(5) Uani 1 1 d . . .
H17A H 0.2552 0.8272 0.0153 0.019 Uiso 1 1 calc R . .
H17B H 0.1168 0.7938 -0.0133 0.019 Uiso 1 1 calc R . .
C18 C 0.1770(2) 0.6700(2) 0.04540(10) 0.0137(5) Uani 1 1 d . . .
C19 C 0.2420(3) 0.5956(2) -0.00008(11) 0.0183(6) Uani 1 1 d . . .
H19A H 0.3295 0.6281 -0.0081 0.027 Uiso 1 1 calc R . .
H19B H 0.1866 0.5979 -0.0336 0.027 Uiso 1 1 calc R . .
H19C H 0.2512 0.5134 0.0125 0.027 Uiso 1 1 calc R . .
C20 C 0.2116(3) 0.9413(2) 0.21971(11) 0.0156(5) Uani 1 1 d . . .
H20A H 0.1923 0.9904 0.2525 0.019 Uiso 1 1 calc R . .
H20B H 0.2983 0.9668 0.2053 0.019 Uiso 1 1 calc R . .
C21 C 0.0860(3) 0.7611(3) 0.25452(11) 0.0187(6) Uani 1 1 d . . .
H21A H 0.0981 0.6794 0.2686 0.022 Uiso 1 1 calc R . .
H21B H 0.0520 0.8098 0.2852 0.022 Uiso 1 1 calc R . .
C22 C 0.2216(3) 0.8102(2) 0.23767(10) 0.0149(5) Uani 1 1 d . . .
C23 C 0.3102(3) 0.8093(3) 0.28971(11) 0.0221(6) Uani 1 1 d . . .
H23A H 0.3228 0.7274 0.3023 0.033 Uiso 1 1 calc R . .
H23B H 0.2680 0.8555 0.3189 0.033 Uiso 1 1 calc R . .
H23C H 0.3962 0.8443 0.2812 0.033 Uiso 1 1 calc R . .
N30 N -0.1298(2) 0.90846(19) 0.12519(8) 0.0122(4) Uani 1 1 d . . .
C31 C -0.1439(3) 1.0250(2) 0.10830(11) 0.0169(5) Uani 1 1 d . . .
H31A H -0.0731 1.0775 0.1004 0.020 Uiso 1 1 calc R . .
C32 C -0.2747(3) 1.0531(2) 0.10466(11) 0.0187(6) Uani 1 1 d . . .
H32A H -0.3117 1.1272 0.0941 0.022 Uiso 1 1 calc R . .
N33 N -0.3423(2) 0.9529(2) 0.11934(9) 0.0163(5) Uani 1 1 d . . .
C34 C -0.2520(3) 0.8690(2) 0.13140(10) 0.0149(5) Uani 1 1 d . . .
H34A H -0.2734 0.7909 0.1430 0.018 Uiso 1 1 calc R . .
C35 C -0.4854(3) 0.9417(3) 0.12347(13) 0.0245(6) Uani 1 1 d . . .
H35A H -0.5088 0.8579 0.1277 0.037 Uiso 1 1 calc R . .
H35B H -0.5276 0.9732 0.0899 0.037 Uiso 1 1 calc R . .
H35C H -0.5159 0.9862 0.1556 0.037 Uiso 1 1 calc R . .
S100 S 0.77760(6) 0.48753(6) 0.21638(3) 0.01424(13) Uani 1 1 d . . .
O11 O 0.89801(19) 0.49194(19) 0.24863(8) 0.0245(4) Uani 1 1 d . . .
O12 O 0.65684(19) 0.47369(17) 0.24692(8) 0.0195(4) Uani 1 1 d . . .
O13 O 0.76978(19) 0.57520(17) 0.17262(8) 0.0212(4) Uani 1 1 d . . .
C100 C 0.7889(3) 0.3482(3) 0.17841(11) 0.0212(6) Uani 1 1 d . . .
F11 F 0.67993(17) 0.33038(17) 0.14755(8) 0.0328(4) Uani 1 1 d . . .
F12 F 0.89218(17) 0.34640(17) 0.14475(7) 0.0309(4) Uani 1 1 d . . .
F13 F 0.8018(2) 0.25663(15) 0.21322(8) 0.0353(5) Uani 1 1 d . . .
S200 S 0.21963(6) 0.20463(6) 0.05111(3) 0.01348(13) Uani 1 1 d . . .
O21 O 0.1562(2) 0.1558(2) 0.00231(8) 0.0286(5) Uani 1 1 d . . .
O22 O 0.1741(2) 0.31898(19) 0.06764(9) 0.0296(5) Uani 1 1 d . . .
O23 O 0.23937(19) 0.11881(17) 0.09500(8) 0.0206(4) Uani 1 1 d . . .
C200 C 0.3880(3) 0.2323(3) 0.02809(13) 0.0273(7) Uani 1 1 d . . .
F21 F 0.4618(2) 0.2793(2) 0.06830(9) 0.0534(6) Uani 1 1 d . . .
F22 F 0.44709(19) 0.13278(19) 0.01234(8) 0.0439(5) Uani 1 1 d . . .
F23 F 0.3882(2) 0.30624(19) -0.01498(9) 0.0453(5) Uani 1 1 d . . .

loop_
_atom_site_aniso_label
_atom_site_aniso_U_11
_atom_site_aniso_U_22
_atom_site_aniso_U_33
_atom_site_aniso_U_23
_atom_site_aniso_U_13
_atom_site_aniso_U_12
Fe1 0.01001(17) 0.00782(16) 0.00884(16) 0.00069(13) 0.00045(12) 0.00012(14)
N11 0.0114(10) 0.0085(10) 0.0134(10) 0.0021(8) 0.0017(8) -0.0025(8)
N12 0.0120(10) 0.0121(10) 0.0117(10) 0.0001(8) 0.0009(8) -0.0007(9)
N13 0.0139(11) 0.0113(10) 0.0131(10) 0.0015(8) -0.0011(8) -0.0007(8)
N14 0.0162(11) 0.0117(10) 0.0130(10) 0.0010(8) 0.0009(8) -0.0021(9)
N15 0.0123(10) 0.0119(10) 0.0124(10) 0.0004(8) 0.0016(8) -0.0004(8)
C11 0.0140(12) 0.0092(11) 0.0175(12) 0.0028(10) 0.0044(10) -0.0017(10)
C12 0.0173(13) 0.0161(13) 0.0217(14) 0.0011(11) 0.0044(11) 0.0043(11)
C13 0.0160(13) 0.0194(14) 0.0293(15) 0.0050(12) 0.0009(11) 0.0049(11)
C14 0.0157(13) 0.0180(13) 0.0194(13) 0.0051(11) -0.0024(10) -0.0015(11)
C15 0.0129(12) 0.0123(12) 0.0140(12) 0.0051(10) -0.0009(10) -0.0026(10)
C16 0.0149(12) 0.0112(12) 0.0164(12) -0.0029(10) 0.0023(10) -0.0006(10)
C17 0.0204(13) 0.0146(13) 0.0114(12) 0.0019(10) 0.0045(10) 0.0000(10)
C18 0.0152(12) 0.0128(12) 0.0131(12) -0.0007(10) 0.0032(10) 0.0002(10)
C19 0.0221(14) 0.0162(13) 0.0170(13) -0.0030(11) 0.0070(11) -0.0005(11)
C20 0.0184(13) 0.0134(12) 0.0148(12) -0.0027(10) -0.0025(10) -0.0007(10)
C21 0.0168(13) 0.0278(15) 0.0114(12) 0.0059(11) 0.0009(10) -0.0001(12)
C22 0.0155(13) 0.0162(13) 0.0130(12) 0.0019(10) -0.0009(10) -0.0012(11)
C23 0.0219(14) 0.0305(16) 0.0137(13) 0.0010(12) -0.0022(11) 0.0006(13)
N30 0.0142(11) 0.0123(10) 0.0100(10) -0.0001(8) -0.0002(8) 0.0014(8)
C31 0.0185(13) 0.0142(13) 0.0181(13) 0.0016(10) 0.0011(10) -0.0002(11)
C32 0.0231(14) 0.0148(13) 0.0181(13) 0.0022(11) -0.0012(11) 0.0045(11)
N33 0.0151(11) 0.0187(11) 0.0151(11) 0.0029(9) 0.0016(9) 0.0027(9)
C34 0.0167(13) 0.0153(12) 0.0128(12) 0.0008(10) 0.0003(10) 0.0016(11)
C35 0.0154(14) 0.0294(16) 0.0287(16) 0.0025(13) 0.0027(12) 0.0038(12)
S100 0.0146(3) 0.0144(3) 0.0137(3) 0.0023(2) 0.0000(2) -0.0031(2)
O11 0.0221(11) 0.0290(11) 0.0221(10) 0.0003(9) -0.0054(8) -0.0025(9)
O12 0.0211(10) 0.0190(10) 0.0185(9) 0.0017(8) 0.0058(8) -0.0034(8)
O13 0.0186(10) 0.0213(10) 0.0237(10) 0.0095(8) 0.0034(8) -0.0027(8)
C100 0.0206(14) 0.0228(15) 0.0201(14) -0.0006(11) -0.0023(11) 0.0015(11)
F11 0.0252(9) 0.0363(10) 0.0365(10) -0.0164(9) -0.0088(8) -0.0028(8)
F12 0.0244(9) 0.0427(11) 0.0257(9) -0.0077(8) 0.0041(7) 0.0070(8)
F13 0.0516(12) 0.0155(9) 0.0390(11) 0.0036(8) 0.0016(9) 0.0043(8)
S200 0.0136(3) 0.0139(3) 0.0130(3) 0.0027(2) 0.0003(2) -0.0014(2)
O21 0.0291(11) 0.0338(12) 0.0228(11) -0.0008(9) -0.0106(9) -0.0054(10)
O22 0.0404(13) 0.0207(10) 0.0279(11) 0.0043(9) 0.0091(10) 0.0105(10)
O23 0.0257(11) 0.0187(10) 0.0174(9) 0.0058(8) 0.0014(8) -0.0016(8)
C200 0.0191(15) 0.0347(17) 0.0282(16) 0.0105(14) 0.0050(12) -0.0012(13)
F21 0.0293(11) 0.0726(16) 0.0580(14) 0.0046(12) -0.0125(10) -0.0273(11)
F22 0.0332(11) 0.0536(13) 0.0452(12) 0.0147(10) 0.0168(9) 0.0227(10)
F23 0.0382(11) 0.0501(13) 0.0483(12) 0.0302(10) 0.0199(9) 0.0010(10)

loop_
_geom_bond_atom_site_label_1
_geom_bond_atom_site_label_2
_geom_bond_distance
_geom_bond_site_symmetry_2
_geom_bond_publ_flag
Fe1 N11 1.952(2) . ?
Fe1 N30 2.009(2) . ?
Fe1 N12 2.026(2) . ?
Fe1 N15 2.028(2) . ?
Fe1 N14 2.030(2) . ?
Fe1 N13 2.033(2) . ?
N11 C15 1.368(3) . ?
N11 C11 1.371(3) . ?
N12 C16 1.482(3) . ?
N12 H12A 0.9200 . ?
N12 H12B 0.9200 . ?
N13 C17 1.483(3) . ?
N13 H13A 0.9200 . ?
N13 H13B 0.9200 . ?
N14 C20 1.478(3) . ?
N14 H14A 0.9200 . ?
N14 H14B 0.9200 . ?
N15 C21 1.487(3) . ?
N15 H15A 0.9200 . ?
N15 H15B 0.9200 . ?
C11 C12 1.389(4) . ?
C11 C18 1.521(3) . ?
C12 C13 1.384(4) . ?
C12 H12C 0.9500 . ?
C13 C14 1.381(4) . ?
C13 H13C 0.9500 . ?
C14 C15 1.396(4) . ?
C14 H14C 0.9500 . ?
C15 C22 1.523(4) . ?
C16 C18 1.543(3) . ?
C16 H16A 0.9900 . ?
C16 H16B 0.9900 . ?
C17 C18 1.538(3) . ?
C17 H17A 0.9900 . ?
C17 H17B 0.9900 . ?
C18 C19 1.539(3) . ?
C19 H19A 0.9800 . ?
C19 H19B 0.9800 . ?
C19 H19C 0.9800 . ?
C20 C22 1.544(4) . ?
C20 H20A 0.9900 . ?
C20 H20B 0.9900 . ?
C21 C22 1.539(4) . ?
C21 H21A 0.9900 . ?
C21 H21B 0.9900 . ?
C22 C23 1.535(4) . ?
C23 H23A 0.9800 . ?
C23 H23B 0.9800 . ?
C23 H23C 0.9800 . ?
N30 C34 1.324(3) . ?
N30 C31 1.384(3) . ?
C31 C32 1.362(4) . ?
C31 H31A 0.9500 . ?
C32 N33 1.370(3) . ?
C32 H32A 0.9500 . ?
N33 C34 1.345(3) . ?
N33 C35 1.456(3) . ?
C34 H34A 0.9500 . ?
C35 H35A 0.9800 . ?
C35 H35B 0.9800 . ?
C35 H35C 0.9800 . ?
S100 O11 1.438(2) . ?
S100 O12 1.4441(19) . ?
S100 O13 1.4505(19) . ?
S100 C100 1.825(3) . ?
C100 F12 1.333(3) . ?
C100 F11 1.338(3) . ?
C100 F13 1.339(3) . ?
S200 O22 1.429(2) . ?
S200 O21 1.445(2) . ?
S200 O23 1.4491(19) . ?
S200 C200 1.825(3) . ?
C200 F21 1.329(4) . ?
C200 F22 1.331(4) . ?
C200 F23 1.335(3) . ?
